data_4315705
loop_
_publ_author_name
'Kenji Matsumoto'
'Keita Suzuki'
'Toshiaki Tsukuda'
'Taro Tsubomura'

_publ_contact_author_address
;
 3-3-1 Kichijoji-kitamachi, Musashino, Tokyo, 180-8633, Japan
;
_publ_contact_author_email tsubomura@st.seikei.ac.jp
_publ_contact_author_fax +81-422-37-3871
_publ_contact_author_name 'Taro Tsubomura'
_publ_contact_author_phone +81-422-37-3752
_publ_section_title
;
 A Chiral 2,6-Bis(Oxazolinyl)Pyridine Ligand with Amide Groups to Form
 Isomorphous Complexes through All the Lanthanoid Series
;
_journal_name_full 'Inorganic Chemistry'
_journal_page_first 4717
_journal_page_last 4719
_journal_paper_doi 10.1021/ic901743q
_journal_volume 49
_journal_year 2010
_chemical_absolute_configuration rmad
_chemical_formula_moiety 'C42 H60 Er N13 O18 '
_chemical_formula_sum 'C42 H60 Er N13 O18'
_chemical_formula_weight 1202.27
_chemical_name_common '[Er((S,S)-tBu-pbxa)2](NO3)3'
_space_group_IT_number 18
_symmetry_cell_setting orthorhombic
_symmetry_Int_Tables_number 18
_symmetry_space_group_name_Hall 'P 2 2ab'
_symmetry_space_group_name_H-M 'P 21 21 2'
_cell_angle_alpha 90.0000
_cell_angle_beta 90.0000
_cell_angle_gamma 90.0000
_cell_formula_units_Z 2
_cell_length_a 21.053(10)
_cell_length_b 12.611(6)
_cell_length_c 10.966(5)
_cell_measurement_reflns_used 8288
_cell_measurement_temperature 123.1
_cell_measurement_theta_max 27.5
_cell_measurement_theta_min 3.1
_cell_volume 2911(2)
_computing_cell_refinement CrystalClear
_computing_data_collection CrystalClear
_computing_data_reduction CrystalStructure
_computing_publication_material 'CrystalStructure 3.8'
_computing_structure_refinement SHELXL
_computing_structure_solution SIR92
_diffrn_ambient_temperature 123.1
_diffrn_detector_area_resol_mean 7.31
_diffrn_measured_fraction_theta_full 0.986
_diffrn_measured_fraction_theta_max 0.986
_diffrn_measurement_device_type 'Rigaku Saturn'
_diffrn_measurement_method \w
_diffrn_radiation_type 'Mo K\a'
_diffrn_radiation_wavelength 0.71070
_diffrn_reflns_av_R_equivalents 0.076
_diffrn_reflns_limit_h_max 27
_diffrn_reflns_limit_h_min -27
_diffrn_reflns_limit_k_max 16
_diffrn_reflns_limit_k_min -16
_diffrn_reflns_limit_l_max 14
_diffrn_reflns_limit_l_min -13
_diffrn_reflns_number 27156
_diffrn_reflns_theta_full 27.48
_diffrn_reflns_theta_max 27.48
_exptl_absorpt_coefficient_mu 1.513
_exptl_absorpt_correction_T_max 0.821
_exptl_absorpt_correction_T_min 0.627
_exptl_absorpt_correction_type numerical
_exptl_absorpt_process_details
;
    Higashi, T. (1999). Program for Absorption Correction.
    Rigaku Corporation, Tokyo, Japan.
;
_exptl_crystal_colour pink
_exptl_crystal_density_diffrn 1.371
_exptl_crystal_density_method 'not measured'
_exptl_crystal_description prism
_exptl_crystal_F_000 1230.00
_exptl_crystal_size_max 0.37
_exptl_crystal_size_mid 0.25
_exptl_crystal_size_min 0.13
_refine_diff_density_max 2.30
_refine_diff_density_min -0.82
_refine_ls_abs_structure_details 'Flack, H. D. (1983), Acta Cryst. A39, 876-881.  2810 Friedel Pairs'
_refine_ls_abs_structure_Flack -0.028(15)
_refine_ls_extinction_method none
_refine_ls_goodness_of_fit_ref 1.195
_refine_ls_hydrogen_treatment constr
_refine_ls_number_parameters 354
_refine_ls_number_reflns 6507
_refine_ls_R_factor_gt 0.0410
_refine_ls_shift/su_max 0.0000
_refine_ls_structure_factor_coef Fsqd
_refine_ls_weighting_details 'w = 1/[\s^2^(Fo^2^)+(0.0563P)^2^+0.7236P] where P=(Fo^2^+2Fc^2^)/3'
_refine_ls_weighting_scheme calc
_refine_ls_wR_factor_ref 0.1274
_reflns_number_gt 5870
_reflns_number_total 6507
_reflns_threshold_expression F^2^>2.0\s(F^2^)
_cod_data_source_file ic901743q_si_002_12.cif
_cod_data_source_block '__0116_tBu-pbxa_Er'
_cod_original_formula_sum 'C42 H60 Er N13 O18 '
_cod_database_code 4315705

loop_
_symmetry_equiv_pos_site_id
_symmetry_equiv_pos_as_xyz
1 +X,+Y,+Z
2 1/2+X,1/2-Y,-Z
3 1/2-X,1/2+Y,-Z
4 -X,-Y,+Z

loop_
_atom_site_label
_atom_site_type_symbol
_atom_site_fract_x
_atom_site_fract_y
_atom_site_fract_z
_atom_site_U_iso_or_equiv
_atom_site_adp_type
_atom_site_occupancy
_atom_site_symmetry_multiplicity
_atom_site_calc_flag
_atom_site_refinement_flags
_atom_site_disorder_assembly
_atom_site_disorder_group
Er(1) Er 0.0000 1.0000 0.30208(3) 0.01394(10) Uani 1.00 2 d S . .
O(1) O 0.0744(2) 0.7360(3) 0.5356(4) 0.0301(11) Uani 1.00 1 d . . .
O(2) O 0.1040(2) 1.0337(3) 0.3851(4) 0.0207(10) Uani 1.00 1 d . . .
O(3) O -0.1420(2) 0.8329(4) 0.0628(5) 0.0219(12) Uani 1.00 1 d . . .
O(4) O -0.07844(19) 1.1178(3) 0.2052(4) 0.0205(9) Uani 1.00 1 d . . .
O(5) O 0.2682(2) 0.9162(3) 0.9058(4) 0.0277(10) Uani 1.00 1 d . . .
O(6) O 0.2658(2) 0.9338(4) 0.7105(4) 0.0378(13) Uani 1.00 1 d . . .
O(7) O 0.1786(2) 0.9067(4) 0.8085(4) 0.0297(10) Uani 1.00 1 d . . .
O(8) O -0.0640(7) 0.8335(10) 0.7173(10) 0.061(3) Uani 0.50 1 d P . .
O(9) O -0.0073(6) 0.9655(7) 0.7839(8) 0.036(2) Uani 0.50 1 d P . .
O(10) O -0.0057(8) 0.8108(10) 0.8659(11) 0.066(3) Uani 0.50 1 d P . .
O(11) O 0.5000 1.0000 0.3199(8) 0.079(2) Uani 1.00 2 d S . .
N(1) N -0.0322(2) 0.8006(3) 0.3060(4) 0.0163(9) Uani 1.00 1 d . . .
N(2) N 0.0333(2) 0.8915(3) 0.4792(4) 0.0167(10) Uani 1.00 1 d . . .
N(3) N 0.1913(2) 0.9987(6) 0.4979(4) 0.0239(10) Uani 1.00 1 d . . .
N(4) N -0.0571(2) 0.9290(4) 0.1252(4) 0.0170(10) Uani 1.00 1 d . . .
N(5) N -0.1364(3) 1.1704(5) 0.0430(6) 0.0242(15) Uani 1.00 1 d . . .
N(6) N 0.2383(2) 0.9187(4) 0.8083(5) 0.0209(10) Uani 1.00 1 d . . .
N(7) N -0.0239(5) 0.8696(10) 0.7884(11) 0.032(2) Uani 0.50 1 d P . .
C(1) C -0.0126(2) 0.7366(4) 0.3947(5) 0.0162(13) Uani 1.00 1 d . . .
C(2) C -0.0335(3) 0.6322(4) 0.4069(6) 0.0229(13) Uani 1.00 1 d . . .
C(3) C -0.0777(3) 0.5954(4) 0.3231(6) 0.0253(14) Uani 1.00 1 d . . .
C(4) C -0.0979(3) 0.6589(4) 0.2294(6) 0.0220(13) Uani 1.00 1 d . . .
C(5) C -0.0738(2) 0.7621(4) 0.2244(5) 0.0192(13) Uani 1.00 1 d . . .
C(6) C 0.0325(2) 0.7924(5) 0.4728(5) 0.0182(12) Uani 1.00 1 d . . .
C(7) C 0.1140(3) 0.8161(5) 0.6023(7) 0.0279(15) Uani 1.00 1 d . . .
C(8) C 0.0881(2) 0.9214(5) 0.5561(5) 0.0182(12) Uani 1.00 1 d . . .
C(9) C 0.1300(2) 0.9894(6) 0.4715(5) 0.0175(12) Uani 1.00 1 d . . .
C(10) C 0.2353(3) 1.0619(7) 0.4224(9) 0.051(2) Uani 1.00 1 d . . .
C(11) C 0.2167(4) 1.1762(8) 0.4256(16) 0.127(7) Uani 1.00 1 d . . .
C(12) C 0.3023(3) 1.0464(8) 0.4796(8) 0.062(3) Uani 1.00 1 d . . .
C(13) C 0.2362(3) 1.0174(12) 0.2935(7) 0.092(5) Uani 1.00 1 d . . .
C(14) C -0.0899(3) 0.8435(5) 0.1319(5) 0.0184(12) Uani 1.00 1 d . . .
C(15) C -0.1468(3) 0.9316(5) -0.0067(6) 0.0243(14) Uani 1.00 1 d . . .
C(16) C -0.0887(2) 0.9993(7) 0.0368(4) 0.0197(10) Uani 1.00 1 d . . .
C(17) C -0.1019(2) 1.1027(5) 0.1028(6) 0.0202(13) Uani 1.00 1 d . . .
C(18) C -0.1524(3) 1.2807(5) 0.0803(7) 0.0365(18) Uani 1.00 1 d . . .
C(19) C -0.1845(4) 1.3314(6) -0.0301(7) 0.042(2) Uani 1.00 1 d . . .
C(20) C -0.0904(5) 1.3394(6) 0.1049(11) 0.075(3) Uani 1.00 1 d . . .
C(21) C -0.1965(5) 1.2777(7) 0.1929(9) 0.068(3) Uani 1.00 1 d . . .
H(1) H -0.0180 0.5879 0.4704 0.027 Uiso 1.00 1 c R . .
H(2) H -0.0941 0.5256 0.3307 0.030 Uiso 1.00 1 c R . .
H(3) H -0.1271 0.6338 0.1700 0.026 Uiso 1.00 1 c R . .
H(4) H 0.1595 0.8081 0.5821 0.034 Uiso 1.00 1 c R . .
H(5) H 0.1084 0.8094 0.6916 0.034 Uiso 1.00 1 c R . .
H(6) H 0.0732 0.9652 0.6266 0.022 Uiso 1.00 1 c R . .
H(7) H 0.2062 0.9659 0.5627 0.029 Uiso 1.00 1 c R . .
H(8) H 0.1859 1.1904 0.3607 0.152 Uiso 1.00 1 c R . .
H(9) H 0.2545 1.2204 0.4134 0.152 Uiso 1.00 1 c R . .
H(10) H 0.1976 1.1926 0.5049 0.152 Uiso 1.00 1 c R . .
H(11) H 0.3099 1.1017 0.5408 0.074 Uiso 1.00 1 c R . .
H(12) H 0.3347 1.0512 0.4156 0.074 Uiso 1.00 1 c R . .
H(13) H 0.3046 0.9766 0.5186 0.074 Uiso 1.00 1 c R . .
H(14) H 0.2696 0.9636 0.2870 0.111 Uiso 1.00 1 c R . .
H(15) H 0.2447 1.0748 0.2355 0.111 Uiso 1.00 1 c R . .
H(16) H 0.1950 0.9852 0.2751 0.111 Uiso 1.00 1 c R . .
H(17) H -0.1872 0.9684 0.0112 0.029 Uiso 1.00 1 c R . .
H(18) H -0.1443 0.9175 -0.0954 0.029 Uiso 1.00 1 c R . .
H(19) H -0.0596 1.0127 -0.0336 0.024 Uiso 1.00 1 c R . .
H(20) H -0.1521 1.1486 -0.0271 0.029 Uiso 1.00 1 c R . .
H(21) H -0.1523 1.3648 -0.0820 0.050 Uiso 1.00 1 c R . .
H(22) H -0.2149 1.3852 -0.0024 0.050 Uiso 1.00 1 c R . .
H(23) H -0.2070 1.2768 -0.0767 0.050 Uiso 1.00 1 c R . .
H(24) H -0.0781 1.3296 0.1904 0.090 Uiso 1.00 1 c R . .
H(25) H -0.0962 1.4151 0.0883 0.090 Uiso 1.00 1 c R . .
H(26) H -0.0569 1.3112 0.0518 0.090 Uiso 1.00 1 c R . .
H(27) H -0.2409 1.2781 0.1660 0.081 Uiso 1.00 1 c R . .
H(28) H -0.1885 1.3400 0.2440 0.081 Uiso 1.00 1 c R . .
H(29) H -0.1882 1.2131 0.2400 0.081 Uiso 1.00 1 c R . .

loop_
_atom_site_aniso_label
_atom_site_aniso_U_11
_atom_site_aniso_U_22
_atom_site_aniso_U_33
_atom_site_aniso_U_12
_atom_site_aniso_U_13
_atom_site_aniso_U_23
Er(1) 0.01068(16) 0.01328(15) 0.01787(17) 0.0004(2) 0.0000 0.0000
O(1) 0.025(2) 0.022(2) 0.043(3) -0.0013(19) -0.015(2) 0.005(2)
O(2) 0.016(2) 0.020(2) 0.026(2) -0.0021(15) -0.0043(18) 0.0056(16)
O(3) 0.017(2) 0.024(2) 0.025(3) -0.006(2) -0.009(2) 0.005(2)
O(4) 0.015(2) 0.021(2) 0.025(2) -0.0000(16) -0.0052(19) -0.001(2)
O(5) 0.026(2) 0.037(2) 0.021(2) 0.006(2) -0.000(2) -0.001(2)
O(6) 0.030(2) 0.064(3) 0.020(2) 0.013(2) 0.011(2) 0.013(2)
O(7) 0.019(2) 0.045(2) 0.025(2) -0.005(2) 0.002(2) -0.006(2)
O(8) 0.100(11) 0.050(7) 0.033(7) -0.006(7) -0.027(7) -0.005(6)
O(9) 0.033(6) 0.047(6) 0.026(4) -0.001(5) 0.008(5) -0.003(3)
O(10) 0.057(8) 0.074(8) 0.067(7) 0.013(9) -0.009(9) 0.032(6)
O(11) 0.109(8) 0.066(5) 0.062(5) -0.007(7) 0.0000 0.0000
N(1) 0.013(2) 0.017(2) 0.019(2) 0.0036(18) 0.001(2) -0.004(2)
N(2) 0.013(2) 0.018(2) 0.020(2) -0.0002(19) 0.001(2) 0.003(2)
N(3) 0.016(2) 0.030(2) 0.025(2) -0.009(3) -0.0070(17) 0.014(4)
N(4) 0.017(2) 0.017(2) 0.017(2) 0.001(2) -0.000(2) -0.001(2)
N(5) 0.030(3) 0.019(3) 0.024(3) 0.002(2) -0.008(2) 0.001(2)
N(6) 0.022(2) 0.023(2) 0.018(2) 0.003(2) 0.002(2) 0.000(2)
N(7) 0.028(5) 0.038(6) 0.030(6) 0.006(4) 0.014(4) -0.001(5)
C(1) 0.014(3) 0.015(2) 0.020(2) 0.001(2) 0.003(2) 0.002(2)
C(2) 0.030(3) 0.018(2) 0.021(3) 0.001(2) 0.003(2) -0.002(2)
C(3) 0.025(3) 0.012(2) 0.039(4) -0.006(2) 0.002(2) -0.001(2)
C(4) 0.017(3) 0.019(2) 0.031(3) -0.005(2) 0.004(2) -0.006(2)
C(5) 0.018(2) 0.016(2) 0.024(3) 0.003(2) 0.003(2) -0.002(2)
C(6) 0.012(2) 0.023(3) 0.020(3) 0.001(2) 0.002(2) 0.001(2)
C(7) 0.029(3) 0.019(3) 0.036(4) -0.005(2) -0.015(3) 0.007(2)
C(8) 0.012(2) 0.023(3) 0.020(3) 0.002(2) 0.000(2) 0.000(2)
C(9) 0.017(2) 0.015(3) 0.021(2) 0.003(2) -0.002(2) -0.000(3)
C(10) 0.020(3) 0.070(5) 0.064(6) -0.024(3) -0.016(3) 0.046(5)
C(11) 0.058(6) 0.076(7) 0.246(19) -0.049(6) -0.086(9) 0.118(11)
C(12) 0.026(4) 0.102(8) 0.058(5) -0.025(4) -0.017(3) 0.055(5)
C(13) 0.023(3) 0.216(16) 0.038(4) -0.038(7) -0.004(3) 0.059(9)
C(14) 0.020(3) 0.022(3) 0.013(3) -0.000(2) 0.001(2) -0.002(2)
C(15) 0.024(3) 0.020(3) 0.028(3) -0.001(2) -0.008(2) 0.000(2)
C(16) 0.018(2) 0.022(2) 0.020(2) -0.002(4) -0.0047(19) 0.006(4)
C(17) 0.015(3) 0.022(3) 0.025(3) 0.001(2) -0.000(2) 0.001(2)
C(18) 0.051(4) 0.021(3) 0.037(4) 0.015(3) -0.020(3) -0.008(3)
C(19) 0.049(4) 0.027(3) 0.049(5) 0.011(3) -0.024(4) 0.002(3)
C(20) 0.099(8) 0.019(3) 0.107(9) 0.002(4) -0.074(7) 0.000(4)
C(21) 0.093(7) 0.057(5) 0.053(6) 0.048(5) -0.004(6) -0.013(5)

loop_
_atom_type_symbol
_atom_type_description
_atom_type_scat_dispersion_real
_atom_type_scat_dispersion_imag
_atom_type_scat_source
C C 0.003 0.002
;
International Tables for Crystallography
(1992, Vol. C, Tables 4.2.6.8 and 6.1.1.4)
;
H H 0.000 0.000
;
International Tables for Crystallography
(1992, Vol. C, Table 6.1.1.4)
;
Er Er -0.259 4.958
;
International Tables for Crystallography
(1992, Vol. C, Tables 4.2.6.8 and 6.1.1.4)
;
N N 0.006 0.003
;
International Tables for Crystallography
(1992, Vol. C, Tables 4.2.6.8 and 6.1.1.4)
;
O O 0.011 0.006
;
International Tables for Crystallography
(1992, Vol. C, Tables 4.2.6.8 and 6.1.1.4)
;

loop_
_geom_angle_atom_site_label_1
_geom_angle_atom_site_label_2
_geom_angle_atom_site_label_3
_geom_angle
_geom_angle_publ_flag
_geom_angle_site_symmetry_1
_geom_angle_site_symmetry_2
_geom_angle_site_symmetry_3
O(2) Er(1) O(2) 135.60(15) yes . . 4_575
O(2) Er(1) O(4) 131.78(13) yes . . .
O(2) Er(1) O(4) 70.12(14) yes . . 4_575
O(2) Er(1) N(1) 113.62(14) yes . . .
O(2) Er(1) N(1) 65.59(14) yes . . 4_575
O(2) Er(1) N(2) 62.84(15) yes . . .
O(2) Er(1) N(2) 82.18(15) yes . . 4_575
O(2) Er(1) N(4) 144.01(15) yes . . .
O(2) Er(1) N(4) 77.81(15) yes . . 4_575
O(2) Er(1) O(4) 70.12(14) yes 4_575 . .
O(2) Er(1) O(4) 131.78(13) yes 4_575 . 4_575
O(2) Er(1) N(1) 65.59(14) yes 4_575 . .
O(2) Er(1) N(1) 113.62(14) yes 4_575 . 4_575
O(2) Er(1) N(2) 82.18(15) yes 4_575 . .
O(2) Er(1) N(2) 62.84(15) yes 4_575 . 4_575
O(2) Er(1) N(4) 77.81(15) yes 4_575 . .
O(2) Er(1) N(4) 144.01(15) yes 4_575 . 4_575
O(4) Er(1) O(4) 128.85(15) yes . . 4_575
O(4) Er(1) N(1) 114.50(14) yes . . .
O(4) Er(1) N(1) 66.40(14) yes . . 4_575
O(4) Er(1) N(2) 149.50(15) yes . . .
O(4) Er(1) N(2) 79.36(15) yes . . 4_575
O(4) Er(1) N(4) 63.26(15) yes . . .
O(4) Er(1) N(4) 76.51(15) yes . . 4_575
O(4) Er(1) N(1) 66.40(14) yes 4_575 . .
O(4) Er(1) N(1) 114.50(14) yes 4_575 . 4_575
O(4) Er(1) N(2) 79.36(15) yes 4_575 . .
O(4) Er(1) N(2) 149.50(15) yes 4_575 . 4_575
O(4) Er(1) N(4) 76.51(15) yes 4_575 . .
O(4) Er(1) N(4) 63.26(15) yes 4_575 . 4_575
N(1) Er(1) N(1) 178.09(16) yes . . 4_575
N(1) Er(1) N(2) 61.82(16) yes . . .
N(1) Er(1) N(2) 116.50(16) yes . . 4_575
N(1) Er(1) N(4) 62.14(16) yes . . .
N(1) Er(1) N(4) 119.58(16) yes . . 4_575
N(1) Er(1) N(2) 116.50(16) yes 4_575 . .
N(1) Er(1) N(2) 61.82(16) yes 4_575 . 4_575
N(1) Er(1) N(4) 119.58(16) yes 4_575 . .
N(1) Er(1) N(4) 62.14(16) yes 4_575 . 4_575
N(2) Er(1) N(2) 76.73(16) yes . . 4_575
N(2) Er(1) N(4) 123.88(16) yes . . .
N(2) Er(1) N(4) 133.10(16) yes . . 4_575
N(2) Er(1) N(4) 133.10(16) yes 4_575 . .
N(2) Er(1) N(4) 123.88(16) yes 4_575 . 4_575
N(4) Er(1) N(4) 75.40(16) yes . . 4_575
C(6) O(1) C(7) 105.2(4) yes . . .
Er(1) O(2) C(9) 128.0(3) yes . . .
C(14) O(3) C(15) 105.4(5) yes . . .
Er(1) O(4) C(17) 124.4(3) yes . . .
O(9) O(9) N(7) 176.1(15) yes 4_575 . .
Er(1) N(1) C(1) 121.1(3) yes . . .
Er(1) N(1) C(5) 120.5(3) yes . . .
C(1) N(1) C(5) 118.1(4) yes . . .
Er(1) N(2) C(6) 120.2(4) yes . . .
Er(1) N(2) C(8) 121.9(3) yes . . .
C(6) N(2) C(8) 107.3(5) yes . . .
C(9) N(3) C(10) 122.3(5) yes . . .
Er(1) N(4) C(14) 121.7(4) yes . . .
Er(1) N(4) C(16) 121.5(4) yes . . .
C(14) N(4) C(16) 107.5(5) yes . . .
C(17) N(5) C(18) 127.0(6) yes . . .
O(5) N(6) O(6) 121.0(5) yes . . .
O(5) N(6) O(7) 119.9(5) yes . . .
O(6) N(6) O(7) 119.1(5) yes . . .
O(8) N(7) O(9) 121.2(12) yes . . .
O(8) N(7) O(10) 116.2(13) yes . . .
O(9) N(7) O(10) 122.4(13) yes . . .
N(1) C(1) C(2) 123.0(5) yes . . .
N(1) C(1) C(6) 109.8(4) yes . . .
C(2) C(1) C(6) 127.1(5) yes . . .
C(1) C(2) C(3) 117.6(5) yes . . .
C(2) C(3) C(4) 120.6(5) yes . . .
C(3) C(4) C(5) 117.4(5) yes . . .
N(1) C(5) C(4) 123.2(5) yes . . .
N(1) C(5) C(14) 110.8(5) yes . . .
C(4) C(5) C(14) 126.1(5) yes . . .
O(1) C(6) N(2) 119.8(5) yes . . .
O(1) C(6) C(1) 118.6(5) yes . . .
N(2) C(6) C(1) 121.6(5) yes . . .
O(1) C(7) C(8) 103.1(5) yes . . .
N(2) C(8) C(7) 104.3(5) yes . . .
N(2) C(8) C(9) 104.1(4) yes . . .
C(7) C(8) C(9) 118.8(5) yes . . .
O(2) C(9) N(3) 124.1(6) yes . . .
O(2) C(9) C(8) 117.6(4) yes . . .
N(3) C(9) C(8) 118.3(5) yes . . .
N(3) C(10) C(11) 110.1(7) yes . . .
N(3) C(10) C(12) 105.9(7) yes . . .
N(3) C(10) C(13) 109.2(7) yes . . .
C(11) C(10) C(12) 110.4(8) yes . . .
C(11) C(10) C(13) 112.5(10) yes . . .
C(12) C(10) C(13) 108.5(7) yes . . .
O(3) C(14) N(4) 119.5(5) yes . . .
O(3) C(14) C(5) 120.3(5) yes . . .
N(4) C(14) C(5) 119.9(5) yes . . .
O(3) C(15) C(16) 104.5(5) yes . . .
N(4) C(16) C(15) 103.0(6) yes . . .
N(4) C(16) C(17) 106.7(4) yes . . .
C(15) C(16) C(17) 118.1(4) yes . . .
O(4) C(17) N(5) 125.4(6) yes . . .
O(4) C(17) C(16) 119.3(5) yes . . .
N(5) C(17) C(16) 115.3(6) yes . . .
N(5) C(18) C(19) 105.9(6) yes . . .
N(5) C(18) C(20) 108.0(6) yes . . .
N(5) C(18) C(21) 109.4(6) yes . . .
C(19) C(18) C(20) 108.4(6) yes . . .
C(19) C(18) C(21) 112.1(7) yes . . .
C(20) C(18) C(21) 112.7(7) yes . . .
C(9) N(3) H(7) 118.8 no . . .
C(10) N(3) H(7) 118.8 no . . .
C(17) N(5) H(20) 116.5 no . . .
C(18) N(5) H(20) 116.5 no . . .
C(1) C(2) H(1) 121.2 no . . .
C(3) C(2) H(1) 121.2 no . . .
C(2) C(3) H(2) 119.7 no . . .
C(4) C(3) H(2) 119.7 no . . .
C(3) C(4) H(3) 121.3 no . . .
C(5) C(4) H(3) 121.3 no . . .
O(1) C(7) H(4) 111.1 no . . .
O(1) C(7) H(5) 111.1 no . . .
C(8) C(7) H(4) 111.1 no . . .
C(8) C(7) H(5) 111.1 no . . .
H(4) C(7) H(5) 109.1 no . . .
N(2) C(8) H(6) 109.7 no . . .
C(7) C(8) H(6) 109.7 no . . .
C(9) C(8) H(6) 109.7 no . . .
C(10) C(11) H(8) 109.5 no . . .
C(10) C(11) H(9) 109.5 no . . .
C(10) C(11) H(10) 109.5 no . . .
H(8) C(11) H(9) 109.5 no . . .
H(8) C(11) H(10) 109.5 no . . .
H(9) C(11) H(10) 109.5 no . . .
C(10) C(12) H(11) 109.5 no . . .
C(10) C(12) H(12) 109.5 no . . .
C(10) C(12) H(13) 109.5 no . . .
H(11) C(12) H(12) 109.5 no . . .
H(11) C(12) H(13) 109.5 no . . .
H(12) C(12) H(13) 109.5 no . . .
C(10) C(13) H(14) 109.5 no . . .
C(10) C(13) H(15) 109.5 no . . .
C(10) C(13) H(16) 109.5 no . . .
H(14) C(13) H(15) 109.5 no . . .
H(14) C(13) H(16) 109.5 no . . .
H(15) C(13) H(16) 109.5 no . . .
O(3) C(15) H(17) 110.8 no . . .
O(3) C(15) H(18) 110.8 no . . .
C(16) C(15) H(17) 110.8 no . . .
C(16) C(15) H(18) 110.8 no . . .
H(17) C(15) H(18) 108.9 no . . .
N(4) C(16) H(19) 109.6 no . . .
C(15) C(16) H(19) 109.6 no . . .
C(17) C(16) H(19) 109.6 no . . .
C(18) C(19) H(21) 109.5 no . . .
C(18) C(19) H(22) 109.5 no . . .
C(18) C(19) H(23) 109.5 no . . .
H(21) C(19) H(22) 109.5 no . . .
H(21) C(19) H(23) 109.5 no . . .
H(22) C(19) H(23) 109.5 no . . .
C(18) C(20) H(24) 109.5 no . . .
C(18) C(20) H(25) 109.5 no . . .
C(18) C(20) H(26) 109.5 no . . .
H(24) C(20) H(25) 109.5 no . . .
H(24) C(20) H(26) 109.5 no . . .
H(25) C(20) H(26) 109.5 no . . .
C(18) C(21) H(27) 109.5 no . . .
C(18) C(21) H(28) 109.5 no . . .
C(18) C(21) H(29) 109.5 no . . .
H(27) C(21) H(28) 109.5 no . . .
H(27) C(21) H(29) 109.5 no . . .
H(28) C(21) H(29) 109.5 no . . .

loop_
_geom_bond_atom_site_label_1
_geom_bond_atom_site_label_2
_geom_bond_distance
_geom_bond_publ_flag
_geom_bond_site_symmetry_1
_geom_bond_site_symmetry_2
Er(1) O(2) 2.408(4) yes . .
Er(1) O(2) 2.408(4) yes . 4_575
Er(1) O(4) 2.462(4) yes . .
Er(1) O(4) 2.462(4) yes . 4_575
Er(1) N(1) 2.605(4) yes . .
Er(1) N(1) 2.605(4) yes . 4_575
Er(1) N(2) 2.477(5) yes . .
Er(1) N(2) 2.477(5) yes . 4_575
Er(1) N(4) 2.452(5) yes . .
Er(1) N(4) 2.452(5) yes . 4_575
O(1) C(6) 1.326(7) yes . .
O(1) C(7) 1.499(8) yes . .
O(2) C(9) 1.229(7) yes . .
O(3) C(14) 1.340(8) yes . .
O(3) C(15) 1.463(8) yes . .
O(4) C(17) 1.241(8) yes . .
O(5) N(6) 1.242(7) yes . .
O(6) N(6) 1.234(7) yes . .
O(7) N(6) 1.265(6) yes . .
O(8) N(7) 1.236(18) yes . .
O(9) O(9) 0.923(14) yes . 4_575
O(9) N(7) 1.261(16) yes . .
O(10) N(7) 1.191(18) yes . .
N(1) C(1) 1.329(7) yes . .
N(1) C(5) 1.343(7) yes . .
N(2) C(6) 1.252(7) yes . .
N(2) C(8) 1.477(7) yes . .
N(3) C(9) 1.329(6) yes . .
N(3) C(10) 1.477(10) yes . .
N(4) C(14) 1.282(8) yes . .
N(4) C(16) 1.472(8) yes . .
N(5) C(17) 1.298(9) yes . .
N(5) C(18) 1.488(9) yes . .
C(1) C(2) 1.395(8) yes . .
C(1) C(6) 1.459(8) yes . .
C(2) C(3) 1.388(9) yes . .
C(3) C(4) 1.370(9) yes . .
C(4) C(5) 1.398(8) yes . .
C(5) C(14) 1.483(8) yes . .
C(7) C(8) 1.522(9) yes . .
C(8) C(9) 1.540(8) yes . .
C(10) C(11) 1.493(14) yes . .
C(10) C(12) 1.556(11) yes . .
C(10) C(13) 1.520(13) yes . .
C(15) C(16) 1.566(9) yes . .
C(16) C(17) 1.518(11) yes . .
C(18) C(19) 1.527(11) yes . .
C(18) C(20) 1.525(13) yes . .
C(18) C(21) 1.546(13) yes . .
N(3) H(7) 0.880 no . .
N(5) H(20) 0.880 no . .
C(2) H(1) 0.950 no . .
C(3) H(2) 0.950 no . .
C(4) H(3) 0.950 no . .
C(7) H(4) 0.990 no . .
C(7) H(5) 0.990 no . .
C(8) H(6) 1.000 no . .
C(11) H(8) 0.980 no . .
C(11) H(9) 0.980 no . .
C(11) H(10) 0.980 no . .
C(12) H(11) 0.980 no . .
C(12) H(12) 0.980 no . .
C(12) H(13) 0.980 no . .
C(13) H(14) 0.980 no . .
C(13) H(15) 0.980 no . .
C(13) H(16) 0.980 no . .
C(15) H(17) 0.990 no . .
C(15) H(18) 0.990 no . .
C(16) H(19) 1.000 no . .
C(19) H(21) 0.980 no . .
C(19) H(22) 0.980 no . .
C(19) H(23) 0.980 no . .
C(20) H(24) 0.980 no . .
C(20) H(25) 0.980 no . .
C(20) H(26) 0.980 no . .
C(21) H(27) 0.980 no . .
C(21) H(28) 0.980 no . .
C(21) H(29) 0.980 no . .

loop_
_geom_contact_atom_site_label_1
_geom_contact_atom_site_label_2
_geom_contact_distance
_geom_contact_publ_flag
_geom_contact_site_symmetry_1
_geom_contact_site_symmetry_2
O(1) C(12) 3.533(10) ? . 3_546
O(5) N(5) 3.340(8) ? . 4_576
O(5) C(4) 3.323(7) ? . 2_566
O(5) C(15) 3.338(8) ? . 4_576
O(6) N(3) 2.926(7) ? . .
O(6) C(3) 3.335(8) ? . 2_566
O(6) C(4) 3.168(8) ? . 2_566
O(6) C(11) 3.595(13) ? . 3_546
O(6) C(12) 3.002(11) ? . .
O(7) N(5) 2.890(8) ? . 4_576
O(7) C(7) 2.876(8) ? . .
O(7) C(8) 3.365(7) ? . .
O(7) C(15) 2.952(8) ? . 4_576
O(7) C(16) 3.356(7) ? . 4_576
O(7) C(19) 3.488(9) ? . 4_576
O(8) N(2) 3.400(14) ? . .
O(8) C(6) 3.404(14) ? . .
O(8) C(8) 3.596(14) ? . 4_575
O(9) N(2) 3.573(10) ? . .
O(9) C(8) 3.253(12) ? . .
O(9) C(8) 3.343(12) ? . 4_575
O(9) C(16) 3.288(11) ? . 1_556
O(9) C(16) 3.460(12) ? . 4_576
O(10) N(4) 3.387(14) ? . 1_556
O(10) N(5) 3.575(17) ? . 4_576
O(10) C(14) 3.437(15) ? . 1_556
O(10) C(16) 3.494(16) ? . 1_556
O(11) C(2) 3.500(10) ? . 2_566
O(11) C(2) 3.500(10) ? . 3_556
N(2) O(8) 3.400(14) ? . .
N(2) O(9) 3.573(10) ? . .
N(3) O(6) 2.926(7) ? . .
N(4) O(10) 3.387(14) ? . 1_554
N(5) O(5) 3.340(8) ? . 4_574
N(5) O(7) 2.890(8) ? . 4_574
N(5) O(10) 3.575(17) ? . 4_574
N(5) N(6) 3.534(8) ? . 4_574
N(6) N(5) 3.534(8) ? . 4_576
N(6) C(15) 3.376(8) ? . 4_576
N(7) C(8) 3.533(13) ? . .
N(7) C(15) 3.514(13) ? . 1_556
N(7) C(16) 3.457(14) ? . 1_556
C(2) O(11) 3.500(10) ? . 2_466
C(3) O(6) 3.335(8) ? . 2_466
C(4) O(5) 3.323(7) ? . 2_466
C(4) O(6) 3.168(8) ? . 2_466
C(6) O(8) 3.404(14) ? . .
C(7) O(7) 2.876(8) ? . .
C(8) O(7) 3.365(7) ? . .
C(8) O(8) 3.596(14) ? . 4_575
C(8) O(9) 3.253(12) ? . .
C(8) O(9) 3.343(12) ? . 4_575
C(8) N(7) 3.533(13) ? . .
C(11) O(6) 3.595(13) ? . 3_556
C(12) O(1) 3.533(10) ? . 3_556
C(12) O(6) 3.002(11) ? . .
C(14) O(10) 3.437(15) ? . 1_554
C(15) O(5) 3.338(8) ? . 4_574
C(15) O(7) 2.952(8) ? . 4_574
C(15) N(6) 3.376(8) ? . 4_574
C(15) N(7) 3.514(13) ? . 1_554
C(16) O(7) 3.356(7) ? . 4_574
C(16) O(9) 3.288(11) ? . 1_554
C(16) O(9) 3.460(12) ? . 4_574
C(16) O(10) 3.494(16) ? . 1_554
C(16) N(7) 3.457(14) ? . 1_554
C(19) O(7) 3.488(9) ? . 4_574

loop_
_geom_torsion_atom_site_label_1
_geom_torsion_atom_site_label_2
_geom_torsion_atom_site_label_3
_geom_torsion_atom_site_label_4
_geom_torsion
_geom_torsion_publ_flag
_geom_torsion_site_symmetry_1
_geom_torsion_site_symmetry_2
_geom_torsion_site_symmetry_3
_geom_torsion_site_symmetry_4
O(2) Er(1) O(2) C(9) 42.4(5) ? . . 4_575 4_575
O(2) Er(1) O(2) C(9) 42.4(5) ? 4_575 . . .
O(2) Er(1) O(4) C(17) 125.1(4) ? . . . .
O(4) Er(1) O(2) C(9) 147.5(5) ? . . . .
O(2) Er(1) O(4) C(17) -100.8(4) ? . . 4_575 4_575
O(4) Er(1) O(2) C(9) -87.7(5) ? 4_575 . . .
O(2) Er(1) N(1) C(1) 32.8(4) ? . . . .
O(2) Er(1) N(1) C(5) -153.2(4) ? . . . .
N(1) Er(1) O(2) C(9) -36.2(5) ? . . . .
O(2) Er(1) N(1) C(1) -98.4(4) ? . . 4_575 4_575
O(2) Er(1) N(1) C(5) 75.7(4) ? . . 4_575 4_575
N(1) Er(1) O(2) C(9) 141.9(5) ? 4_575 . . .
O(2) Er(1) N(2) C(6) -125.0(4) ? . . . .
O(2) Er(1) N(2) C(8) 15.2(3) ? . . . .
N(2) Er(1) O(2) C(9) 0.3(5) ? . . . .
O(2) Er(1) N(2) C(6) 83.3(4) ? . . 4_575 4_575
O(2) Er(1) N(2) C(8) -136.5(4) ? . . 4_575 4_575
N(2) Er(1) O(2) C(9) 79.4(5) ? 4_575 . . .
O(2) Er(1) N(4) C(14) 112.4(4) ? . . . .
O(2) Er(1) N(4) C(16) -105.1(4) ? . . . .
N(4) Er(1) O(2) C(9) -110.8(5) ? . . . .
O(2) Er(1) N(4) C(14) -48.7(4) ? . . 4_575 4_575
O(2) Er(1) N(4) C(16) 93.8(3) ? . . 4_575 4_575
N(4) Er(1) O(2) C(9) -153.4(5) ? 4_575 . . .
O(2) Er(1) O(4) C(17) -100.8(4) ? 4_575 . . .
O(4) Er(1) O(2) C(9) -87.7(5) ? . . 4_575 4_575
O(2) Er(1) O(4) C(17) 125.1(4) ? 4_575 . 4_575 4_575
O(4) Er(1) O(2) C(9) 147.5(4) ? 4_575 . 4_575 4_575
O(2) Er(1) N(1) C(1) -98.4(4) ? 4_575 . . .
O(2) Er(1) N(1) C(5) 75.7(4) ? 4_575 . . .
N(1) Er(1) O(2) C(9) 141.9(5) ? . . 4_575 4_575
O(2) Er(1) N(1) C(1) 32.8(4) ? 4_575 . 4_575 4_575
O(2) Er(1) N(1) C(5) -153.2(4) ? 4_575 . 4_575 4_575
N(1) Er(1) O(2) C(9) -36.2(5) ? 4_575 . 4_575 4_575
O(2) Er(1) N(2) C(6) 83.3(4) ? 4_575 . . .
O(2) Er(1) N(2) C(8) -136.5(4) ? 4_575 . . .
N(2) Er(1) O(2) C(9) 79.4(5) ? . . 4_575 4_575
O(2) Er(1) N(2) C(6) -125.0(4) ? 4_575 . 4_575 4_575
O(2) Er(1) N(2) C(8) 15.2(3) ? 4_575 . 4_575 4_575
N(2) Er(1) O(2) C(9) 0.3(5) ? 4_575 . 4_575 4_575
O(2) Er(1) N(4) C(14) -48.7(4) ? 4_575 . . .
O(2) Er(1) N(4) C(16) 93.8(3) ? 4_575 . . .
N(4) Er(1) O(2) C(9) -153.4(5) ? . . 4_575 4_575
O(2) Er(1) N(4) C(14) 112.4(4) ? 4_575 . 4_575 4_575
O(2) Er(1) N(4) C(16) -105.1(4) ? 4_575 . 4_575 4_575
N(4) Er(1) O(2) C(9) -110.8(5) ? 4_575 . 4_575 4_575
O(4) Er(1) O(4) C(17) 27.4(5) ? . . 4_575 4_575
O(4) Er(1) O(4) C(17) 27.4(5) ? 4_575 . . .
O(4) Er(1) N(1) C(1) -150.3(3) ? . . . .
O(4) Er(1) N(1) C(5) 23.8(4) ? . . . .
N(1) Er(1) O(4) C(17) -51.2(5) ? . . . .
O(4) Er(1) N(1) C(1) 86.2(4) ? . . 4_575 4_575
O(4) Er(1) N(1) C(5) -99.8(4) ? . . 4_575 4_575
N(1) Er(1) O(4) C(17) 130.7(5) ? 4_575 . . .
O(4) Er(1) N(2) C(6) 107.8(4) ? . . . .
O(4) Er(1) N(2) C(8) -112.0(4) ? . . . .
N(2) Er(1) O(4) C(17) -126.7(5) ? . . . .
O(4) Er(1) N(2) C(6) -52.0(4) ? . . 4_575 4_575
O(4) Er(1) N(2) C(8) 88.2(4) ? . . 4_575 4_575
N(2) Er(1) O(4) C(17) -165.6(4) ? 4_575 . . .
O(4) Er(1) N(4) C(14) -122.4(5) ? . . . .
O(4) Er(1) N(4) C(16) 20.1(3) ? . . . .
N(4) Er(1) O(4) C(17) -14.7(4) ? . . . .
O(4) Er(1) N(4) C(14) 90.1(4) ? . . 4_575 4_575
O(4) Er(1) N(4) C(16) -127.4(4) ? . . 4_575 4_575
N(4) Er(1) O(4) C(17) 65.5(4) ? 4_575 . . .
O(4) Er(1) N(1) C(1) 86.2(4) ? 4_575 . . .
O(4) Er(1) N(1) C(5) -99.8(4) ? 4_575 . . .
N(1) Er(1) O(4) C(17) 130.7(5) ? . . 4_575 4_575
O(4) Er(1) N(1) C(1) -150.3(3) ? 4_575 . 4_575 4_575
O(4) Er(1) N(1) C(5) 23.8(4) ? 4_575 . 4_575 4_575
N(1) Er(1) O(4) C(17) -51.2(5) ? 4_575 . 4_575 4_575
O(4) Er(1) N(2) C(6) -52.0(4) ? 4_575 . . .
O(4) Er(1) N(2) C(8) 88.2(4) ? 4_575 . . .
N(2) Er(1) O(4) C(17) -165.6(4) ? . . 4_575 4_575
O(4) Er(1) N(2) C(6) 107.8(4) ? 4_575 . 4_575 4_575
O(4) Er(1) N(2) C(8) -112.0(4) ? 4_575 . 4_575 4_575
N(2) Er(1) O(4) C(17) -126.7(5) ? 4_575 . 4_575 4_575
O(4) Er(1) N(4) C(14) 90.1(4) ? 4_575 . . .
O(4) Er(1) N(4) C(16) -127.4(4) ? 4_575 . . .
N(4) Er(1) O(4) C(17) 65.5(4) ? . . 4_575 4_575
O(4) Er(1) N(4) C(14) -122.4(5) ? 4_575 . 4_575 4_575
O(4) Er(1) N(4) C(16) 20.1(3) ? 4_575 . 4_575 4_575
N(4) Er(1) O(4) C(17) -14.7(4) ? 4_575 . 4_575 4_575
N(1) Er(1) N(1) C(1) -32(4) ? . . 4_575 4_575
N(1) Er(1) N(1) C(5) 142(4) ? . . 4_575 4_575
N(1) Er(1) N(1) C(1) -32(4) ? 4_575 . . .
N(1) Er(1) N(1) C(5) 142(4) ? 4_575 . . .
N(1) Er(1) N(2) C(6) 16.8(4) ? . . . .
N(1) Er(1) N(2) C(8) 157.0(4) ? . . . .
N(2) Er(1) N(1) C(1) -4.1(3) ? . . . .
N(2) Er(1) N(1) C(5) 169.9(4) ? . . . .
N(1) Er(1) N(2) C(6) -164.2(4) ? . . 4_575 4_575
N(1) Er(1) N(2) C(8) -24.0(4) ? . . 4_575 4_575
N(2) Er(1) N(1) C(1) -60.2(4) ? 4_575 . . .
N(2) Er(1) N(1) C(5) 113.8(4) ? 4_575 . . .
N(1) Er(1) N(4) C(14) 19.9(4) ? . . . .
N(1) Er(1) N(4) C(16) 162.4(4) ? . . . .
N(4) Er(1) N(1) C(1) 172.9(4) ? . . . .
N(4) Er(1) N(1) C(5) -13.1(4) ? . . . .
N(1) Er(1) N(4) C(14) -159.1(4) ? . . 4_575 4_575
N(1) Er(1) N(4) C(16) -16.6(4) ? . . 4_575 4_575
N(4) Er(1) N(1) C(1) 121.8(4) ? 4_575 . . .
N(4) Er(1) N(1) C(5) -64.2(4) ? 4_575 . . .
N(1) Er(1) N(2) C(6) -164.2(4) ? 4_575 . . .
N(1) Er(1) N(2) C(8) -24.0(4) ? 4_575 . . .
N(2) Er(1) N(1) C(1) -60.2(4) ? . . 4_575 4_575
N(2) Er(1) N(1) C(5) 113.8(4) ? . . 4_575 4_575
N(1) Er(1) N(2) C(6) 16.8(4) ? 4_575 . 4_575 4_575
N(1) Er(1) N(2) C(8) 157.0(4) ? 4_575 . 4_575 4_575
N(2) Er(1) N(1) C(1) -4.1(3) ? 4_575 . 4_575 4_575
N(2) Er(1) N(1) C(5) 169.9(4) ? 4_575 . 4_575 4_575
N(1) Er(1) N(4) C(14) -159.1(4) ? 4_575 . . .
N(1) Er(1) N(4) C(16) -16.6(4) ? 4_575 . . .
N(4) Er(1) N(1) C(1) 121.8(4) ? . . 4_575 4_575
N(4) Er(1) N(1) C(5) -64.2(4) ? . . 4_575 4_575
N(1) Er(1) N(4) C(14) 19.9(4) ? 4_575 . 4_575 4_575
N(1) Er(1) N(4) C(16) 162.4(4) ? 4_575 . 4_575 4_575
N(4) Er(1) N(1) C(1) 172.9(4) ? 4_575 . 4_575 4_575
N(4) Er(1) N(1) C(5) -13.1(4) ? 4_575 . 4_575 4_575
N(2) Er(1) N(2) C(6) 147.1(4) ? . . 4_575 4_575
N(2) Er(1) N(2) C(8) -72.7(4) ? . . 4_575 4_575
N(2) Er(1) N(2) C(6) 147.1(4) ? 4_575 . . .
N(2) Er(1) N(2) C(8) -72.7(4) ? 4_575 . . .
N(2) Er(1) N(4) C(14) 23.0(5) ? . . . .
N(2) Er(1) N(4) C(16) 165.5(3) ? . . . .
N(4) Er(1) N(2) C(6) 13.7(5) ? . . . .
N(4) Er(1) N(2) C(8) 153.9(3) ? . . . .
N(2) Er(1) N(4) C(14) -81.4(5) ? . . 4_575 4_575
N(2) Er(1) N(4) C(16) 61.1(4) ? . . 4_575 4_575
N(4) Er(1) N(2) C(6) -88.6(4) ? 4_575 . . .
N(4) Er(1) N(2) C(8) 51.6(4) ? 4_575 . . .
N(2) Er(1) N(4) C(14) -81.4(5) ? 4_575 . . .
N(2) Er(1) N(4) C(16) 61.1(4) ? 4_575 . . .
N(4) Er(1) N(2) C(6) -88.6(4) ? . . 4_575 4_575
N(4) Er(1) N(2) C(8) 51.6(4) ? . . 4_575 4_575
N(2) Er(1) N(4) C(14) 23.0(5) ? 4_575 . 4_575 4_575
N(2) Er(1) N(4) C(16) 165.5(3) ? 4_575 . 4_575 4_575
N(4) Er(1) N(2) C(6) 13.7(5) ? 4_575 . 4_575 4_575
N(4) Er(1) N(2) C(8) 153.9(3) ? 4_575 . 4_575 4_575
N(4) Er(1) N(4) C(14) 155.5(5) ? . . 4_575 4_575
N(4) Er(1) N(4) C(16) -62.0(3) ? . . 4_575 4_575
N(4) Er(1) N(4) C(14) 155.5(5) ? 4_575 . . .
N(4) Er(1) N(4) C(16) -62.0(3) ? 4_575 . . .
C(6) O(1) C(7) C(8) -3.8(6) ? . . . .
C(7) O(1) C(6) N(2) 0.3(7) ? . . . .
C(7) O(1) C(6) C(1) 178.4(5) ? . . . .
Er(1) O(2) C(9) N(3) 167.1(5) ? . . . .
Er(1) O(2) C(9) C(8) -14.6(8) ? . . . .
C(14) O(3) C(15) C(16) -0.6(6) ? . . . .
C(15) O(3) C(14) N(4) -0.1(6) ? . . . .
C(15) O(3) C(14) C(5) 173.7(5) ? . . . .
Er(1) O(4) C(17) N(5) -170.0(5) ? . . . .
Er(1) O(4) C(17) C(16) 7.8(7) ? . . . .
O(9) O(9) N(7) O(8) -165(21) ? 4_575 . . .
O(9) O(9) N(7) O(10) 20(25) ? 4_575 . . .
N(7) O(9) O(9) N(7) -110(33) ? . . 4_575 4_575
Er(1) N(1) C(1) C(2) 173.6(4) ? . . . .
Er(1) N(1) C(1) C(6) -6.3(6) ? . . . .
Er(1) N(1) C(5) C(4) -173.3(4) ? . . . .
Er(1) N(1) C(5) C(14) 6.4(6) ? . . . .
C(1) N(1) C(5) C(4) 0.9(8) ? . . . .
C(1) N(1) C(5) C(14) -179.4(5) ? . . . .
C(5) N(1) C(1) C(2) -0.5(8) ? . . . .
C(5) N(1) C(1) C(6) 179.6(5) ? . . . .
Er(1) N(2) C(6) O(1) 148.8(4) ? . . . .
Er(1) N(2) C(6) C(1) -29.2(7) ? . . . .
Er(1) N(2) C(8) C(7) -150.2(4) ? . . . .
Er(1) N(2) C(8) C(9) -24.9(6) ? . . . .
C(6) N(2) C(8) C(7) -5.6(6) ? . . . .
C(6) N(2) C(8) C(9) 119.7(5) ? . . . .
C(8) N(2) C(6) O(1) 3.5(7) ? . . . .
C(8) N(2) C(6) C(1) -174.5(5) ? . . . .
C(9) N(3) C(10) C(11) 63.9(11) ? . . . .
C(9) N(3) C(10) C(12) -176.7(7) ? . . . .
C(9) N(3) C(10) C(13) -60.0(10) ? . . . .
C(10) N(3) C(9) O(2) -1.8(12) ? . . . .
C(10) N(3) C(9) C(8) 179.9(5) ? . . . .
Er(1) N(4) C(14) O(3) 147.8(4) ? . . . .
Er(1) N(4) C(14) C(5) -26.1(7) ? . . . .
Er(1) N(4) C(16) C(15) -148.1(4) ? . . . .
Er(1) N(4) C(16) C(17) -23.2(5) ? . . . .
C(14) N(4) C(16) C(15) -1.0(6) ? . . . .
C(14) N(4) C(16) C(17) 123.9(5) ? . . . .
C(16) N(4) C(14) O(3) 0.8(7) ? . . . .
C(16) N(4) C(14) C(5) -173.1(5) ? . . . .
C(17) N(5) C(18) C(19) 171.0(7) ? . . . .
C(17) N(5) C(18) C(20) 55.0(10) ? . . . .
C(17) N(5) C(18) C(21) -68.0(9) ? . . . .
C(18) N(5) C(17) O(4) 3.4(11) ? . . . .
C(18) N(5) C(17) C(16) -174.5(6) ? . . . .
N(1) C(1) C(2) C(3) -1.1(9) ? . . . .
N(1) C(1) C(6) O(1) -155.2(5) ? . . . .
N(1) C(1) C(6) N(2) 22.9(8) ? . . . .
C(2) C(1) C(6) O(1) 24.9(9) ? . . . .
C(2) C(1) C(6) N(2) -157.0(6) ? . . . .
C(6) C(1) C(2) C(3) 178.8(5) ? . . . .
C(1) C(2) C(3) C(4) 2.4(9) ? . . . .
C(2) C(3) C(4) C(5) -2.0(9) ? . . . .
C(3) C(4) C(5) N(1) 0.3(8) ? . . . .
C(3) C(4) C(5) C(14) -179.3(6) ? . . . .
N(1) C(5) C(14) O(3) -162.0(5) ? . . . .
N(1) C(5) C(14) N(4) 11.8(8) ? . . . .
C(4) C(5) C(14) O(3) 17.6(9) ? . . . .
C(4) C(5) C(14) N(4) -168.6(6) ? . . . .
O(1) C(7) C(8) N(2) 5.5(6) ? . . . .
O(1) C(7) C(8) C(9) -109.8(5) ? . . . .
N(2) C(8) C(9) O(2) 24.0(7) ? . . . .
N(2) C(8) C(9) N(3) -157.6(6) ? . . . .
C(7) C(8) C(9) O(2) 139.3(6) ? . . . .
C(7) C(8) C(9) N(3) -42.2(9) ? . . . .
O(3) C(15) C(16) N(4) 1.0(6) ? . . . .
O(3) C(15) C(16) C(17) -116.2(6) ? . . . .
N(4) C(16) C(17) O(4) 9.7(7) ? . . . .
N(4) C(16) C(17) N(5) -172.3(5) ? . . . .
C(15) C(16) C(17) O(4) 124.9(6) ? . . . .
C(15) C(16) C(17) N(5) -57.1(8) ? . . . .
